data_1532236
loop_
_publ_author_name
'Selevich, K.A.'
'Ivashkevich, L.S.'
'Selevich, A.F.'
'Lyakhov, A.S.'

_publ_section_title
;
 Refinement of crystal structure of Na2 H2 P2 O7 using X-ray powder
 diffraction data
;
_journal_name_full 'Zhurnal Neorganicheskoi Khimii'
_journal_page_first 1672
_journal_page_last 1675
_journal_volume 47
_journal_year 2002
_chemical_formula_sum 'H2 Na2 O7 P2'
_chemical_name_systematic 'Na2 (H2 P2 O7)'
_space_group_IT_number 70
_symmetry_space_group_name_Hall '-F 2uv 2vw'
_symmetry_space_group_name_H-M 'F d d d :2'
_cell_angle_alpha 90
_cell_angle_beta 90
_cell_angle_gamma 90
_cell_formula_units_Z 16
_cell_length_a 27.521
_cell_length_b 12.3519
_cell_length_c 6.8597
_cell_volume 2331.863
_citation_journal_id_ASTM ZNOKAQ
_cod_data_source_file Selevich_ZNOKAQ_2002_1252.cif
_cod_data_source_block H2Na2O7P2
_cod_original_cell_volume 2331.864
_cod_database_code 1532236

loop_
_symmetry_equiv_pos_as_xyz
x,y,z
-x+1/4,-y+1/4,z
x,-y+1/4,-z+1/4
-x+1/4,y,-z+1/4
-x,-y,-z
x-1/4,y-1/4,-z
-x,y-1/4,z-1/4
x-1/4,-y,z-1/4
x,y+1/2,z+1/2
-x+1/4,-y+3/4,z+1/2
x,-y+3/4,-z+3/4
-x+1/4,y+1/2,-z+3/4
-x,-y+1/2,-z+1/2
x-1/4,y+1/4,-z+1/2
-x,y+1/4,z+1/4
x-1/4,-y+1/2,z+1/4
x+1/2,y,z+1/2
-x+3/4,-y+1/4,z+1/2
x+1/2,-y+1/4,-z+3/4
-x+3/4,y,-z+3/4
-x+1/2,-y,-z+1/2
x+1/4,y-1/4,-z+1/2
-x+1/2,y-1/4,z+1/4
x+1/4,-y,z+1/4
x+1/2,y+1/2,z
-x+3/4,-y+3/4,z
x+1/2,-y+3/4,-z+1/4
-x+3/4,y+1/2,-z+1/4
-x+1/2,-y+1/2,-z
x+1/4,y+1/4,-z
-x+1/2,y+1/4,z-1/4
x+1/4,-y+1/2,z-1/4

loop_
_atom_site_label
_atom_site_type_symbol
_atom_site_fract_x
_atom_site_fract_y
_atom_site_fract_z
_atom_site_occupancy
_atom_site_U_iso_or_equiv
O4 O-2 0.4711 0.125 0.125 1 0.0
O3 O-2 0.4167 0.285 0.1828 1 0.0
H1 H+1 0.488 0.375 0.875 1 0.0
Na1 Na+1 0.42517 0.2677 0.5258 1 0.0
O2 O-2 0.4196 0.1957 0.8494 1 0.0
H2 H+1 0.375 0.2 0.875 1 0.0
O1 O-2 0.4936 0.293 -0.0246 1 0.0
P1 P+5 0.4474 0.2334 0.0336 1 0.0
